data_7159294
loop_
_publ_author_name
'Saney, Liban'
'Christensen, Kirsten E.'
'Genov, Miroslav'
'Pretsch, Alexander'
'Pretsch, Dagmar'
'Moloney, Mark G.'

_publ_section_title
;
 Tetramate derivatives by chemoselective Dieckmann ring closure of
 <i>allo</i>-phenylserines, and their antibacterial activity.
;
_journal_issue 19
_journal_name_full 'Organic &amp; biomolecular chemistry'
_journal_page_first 4061
_journal_page_last 4071
_journal_paper_doi 10.1039/d3ob00376k
_journal_volume 21
_journal_year 2023
_chemical_formula_moiety 'C19 H26 F N O4 Si'
_chemical_formula_sum 'C19 H26 F N O4 Si'
_chemical_formula_weight 379.50
_chemical_melting_point ?
_space_group_IT_number 14
_space_group_name_Hall '-P 2yn'
_space_group_name_H-M_alt 'P 1 21/n 1'
_symmetry_cell_setting monoclinic
_symmetry_space_group_name_Hall '-P 2yn'
_symmetry_space_group_name_H-M 'P 1 21/n 1'
_atom_sites_solution_hydrogens difmap
_atom_sites_solution_primary other
_audit_block_doi 10.5517/ccdc.csd.cc2bhq1m
_audit_creation_date 2019-10-31
_audit_creation_method 'CRYSTALS_ver_14.61_build_7356 '
_audit_update_record
;
2022-03-18 deposited with the CCDC.	2023-04-12 downloaded from the CCDC.
;
_cell_angle_alpha 90
_cell_angle_beta 101.342(2)
_cell_angle_gamma 90
_cell_formula_units_Z 4
_cell_length_a 7.5827(2)
_cell_length_b 14.7561(4)
_cell_length_c 17.4215(4)
_cell_measurement_reflns_used 10607
_cell_measurement_temperature 100
_cell_measurement_theta_max 35.27
_cell_measurement_theta_min 1.76
_cell_volume 1911.24(9)
_computing_cell_refinement
; 
 CrysAlisPro (Rigaku Oxford Diffraction, 2017) 
;
_computing_data_collection 'SuperNova, (Oxford Diffraction, 2010)'
_computing_data_reduction
; 
 CrysAlisPro (Rigaku Oxford Diffraction, 2017) 
;
_computing_molecular_graphics 'CAMERON (Watkin et al., 1996)'
_computing_publication_material 'CRYSTALS (Betteridge et al., 2003)'
_computing_structure_refinement 'CRYSTALS (Betteridge et al., 2003)'
_computing_structure_solution 'Superflip (Palatinus & Chapuis, 2007)'
_diffrn_ambient_temperature 100
_diffrn_detector 'Pilatus 2M'
_diffrn_measured_fraction_theta_full 0.991
_diffrn_measured_fraction_theta_max 0.931
_diffrn_measurement_device 'Pilatus 2M detector on Crystal Logic diffractometer'
_diffrn_measurement_device_type 'Photon counting area detector'
_diffrn_measurement_method \w/2\q
_diffrn_radiation_monochromator Synchrotron
_diffrn_radiation_type Synchrotron
_diffrn_radiation_wavelength 0.68890
_diffrn_reflns_av_R_equivalents 0.083
_diffrn_reflns_av_sigmaI/netI 0.1892
_diffrn_reflns_av_unetI/netI 0.189
_diffrn_reflns_limit_h_max 12
_diffrn_reflns_limit_h_min -12
_diffrn_reflns_limit_k_max 24
_diffrn_reflns_limit_k_min -25
_diffrn_reflns_limit_l_max 28
_diffrn_reflns_limit_l_min -29
_diffrn_reflns_number 36400
_diffrn_reflns_theta_full 33.867
_diffrn_reflns_theta_max 36.027
_diffrn_reflns_theta_min 1.768
_diffrn_source Synchrotron
_diffrn_standards_number 0
_exptl_absorpt_coefficient_mu 0.142
_exptl_absorpt_correction_T_max 1.00
_exptl_absorpt_correction_T_min 0.73
_exptl_absorpt_correction_type multi-scan
_exptl_absorpt_process_details
; 
 CrysAlisPro (Rigaku Oxford Diffraction, 2017) 
;
_exptl_crystal_colour clear_pale_colourless
_exptl_crystal_density_diffrn 1.319
_exptl_crystal_density_meas ?
_exptl_crystal_density_method 'not measured'
_exptl_crystal_description block
_exptl_crystal_F_000 808
_exptl_crystal_size_max 0.06
_exptl_crystal_size_mid 0.05
_exptl_crystal_size_min 0.02
_refine_diff_density_max 0.79
_refine_diff_density_min -0.37
_refine_ls_extinction_coef 180(40)
_refine_ls_extinction_method 'Larson (1970), Equation 22'
_refine_ls_goodness_of_fit_ref 0.9946
_refine_ls_hydrogen_treatment constr
_refine_ls_matrix_type full
_refine_ls_number_parameters 236
_refine_ls_number_reflns 3167
_refine_ls_number_restraints 0
_refine_ls_R_factor_all 0.1155
_refine_ls_R_factor_gt 0.0967
_refine_ls_shift/su_max 0.0002055
_refine_ls_shift/su_mean 0.0000140
_refine_ls_structure_factor_coef Fsqd
_refine_ls_weighting_details
;
 Method= Modified Sheldrick 
 w=1/[\s^2^(F^2^) + ( 0.03P)^2^ + 6.64P] 
 ,where P=(max(Fo^2^,0) + 2Fc^2^)/3 
;
_refine_ls_weighting_scheme calc
_refine_ls_wR_factor_all 0.2386
_refine_ls_wR_factor_gt 0.2278
_refine_ls_wR_factor_ref 0.1797
_reflns_limit_h_max 12
_reflns_limit_h_min -12
_reflns_limit_k_max 25
_reflns_limit_k_min 0
_reflns_limit_l_max 29
_reflns_limit_l_min 0
_reflns_number_gt 6786
_reflns_number_total 9263
_reflns_threshold_expression I>2.0\s(I)
_oxford_diffrn_Wilson_B_factor 2.32
_oxford_diffrn_Wilson_scale 0.04
_oxford_refine_ls_r_factor_ref 0.0652
_oxford_refine_ls_scale 5.2(2)
_oxford_reflns_number_all 9259
_oxford_structure_analysis_title DIA0413-3_mask250
_cod_data_source_file d3ob00376k2.cif
_cod_data_source_block 6-171
_cod_depositor_comments
;
The following automatic conversions were performed:

data item '_chemical_melting_point' value 'not measured' was changed
to '?' -- the value is undefined or not given.

data item '_exptl_crystal_density_meas' value 'not measured' was
changed to '?' -- the value is perceived as not measured.

Automatic conversion script
Id: cif_fix_values 8170 2020-07-09 18:12:32Z antanas 

 Adding full bibliography for 7159291--7159301.cif.
;
_cod_original_sg_symbol_H-M 'P 21/n '
_cod_database_code 7159294
_oxford_refine_reflns_threshold_expression_ref I>-10.0\s(I)

loop_
_symmetry_equiv_pos_as_xyz
x,y,z
-x,-y,-z
x+1/2,-y+1/2,z+1/2
-x+1/2,y+1/2,-z+1/2

loop_
_atom_site_label
_atom_site_type_symbol
_atom_site_fract_x
_atom_site_fract_y
_atom_site_fract_z
_atom_site_U_iso_or_equiv
_atom_site_occupancy
_atom_site_adp_type
_atom_site_refinement_flags_posn
_atom_site_refinement_flags_adp
_atom_site_refinement_flags_occupancy
_atom_site_disorder_assembly
_atom_site_disorder_group
_atom_site_attached_hydrogens
O1 O 0.2108(3) 0.29905(19) 0.32297(15) 0.0384 1.0000 Uani . . . . . .
C2 C 0.3401(4) 0.3362(2) 0.30531(19) 0.0286 1.0000 Uani . . . . . .
N3 N 0.4956(4) 0.2934(2) 0.29500(17) 0.0280 1.0000 Uani . . . . . .
C4 C 0.5673(5) 0.2132(3) 0.3393(2) 0.0380 1.0000 Uani . . . . . .
C5 C 0.7626(5) 0.2371(3) 0.3738(2) 0.0362 1.0000 Uani . . . . . .
C6 C 0.7794(4) 0.3395(3) 0.3637(2) 0.0312 1.0000 Uani . . . . . .
C7 C 0.6386(4) 0.3579(2) 0.28829(19) 0.0262 1.0000 Uani . . . . . .
C8 C 0.5405(4) 0.4474(2) 0.28328(19) 0.0265 1.0000 Uani . . . . . .
C9 C 0.3651(4) 0.4342(2) 0.29149(19) 0.0278 1.0000 Uani . . . . . .
C10 C 0.2450(5) 0.5049(3) 0.2882(2) 0.0350 1.0000 Uani . . . . . .
C11 C 0.3077(6) 0.5912(3) 0.2760(2) 0.0414 1.0000 Uani . . . . . .
C12 C 0.4823(6) 0.6054(3) 0.2672(2) 0.0405 1.0000 Uani . . . . . .
C13 C 0.5969(5) 0.5336(3) 0.2710(2) 0.0318 1.0000 Uani . . . . . .
F14 F 0.7673(3) 0.54760(16) 0.26238(14) 0.0459 1.0000 Uani . . . . . .
C15 C 0.7252(4) 0.3904(3) 0.4303(2) 0.0303 1.0000 Uani . . . . . .
O16 O 0.6151(3) 0.36386(19) 0.46619(15) 0.0394 1.0000 Uani . . . . . .
O17 O 0.8092(3) 0.47017(19) 0.44304(14) 0.0368 1.0000 Uani . . . . . .
C18 C 0.7514(5) 0.5267(3) 0.5009(2) 0.0438 1.0000 Uani . . . . . .
O19 O 0.7199(3) 0.34076(16) 0.22423(13) 0.0275 1.0000 Uani . . . . . .
Si20 Si 0.62486(12) 0.33095(7) 0.12973(5) 0.0274 1.0000 Uani . . . . . .
C21 C 0.5407(5) 0.2137(3) 0.1090(2) 0.0386 1.0000 Uani . . . . . .
C22 C 0.4343(5) 0.4110(3) 0.1006(2) 0.0402 1.0000 Uani . . . . . .
C23 C 0.8109(5) 0.3590(3) 0.0767(2) 0.0322 1.0000 Uani . . . . . .
C24 C 0.9694(5) 0.2930(3) 0.1008(3) 0.0452 1.0000 Uani . . . . . .
C25 C 0.8772(6) 0.4555(3) 0.0963(2) 0.0419 1.0000 Uani . . . . . .
C26 C 0.7394(6) 0.3511(3) -0.0115(2) 0.0445 1.0000 Uani . . . . . .
H41 H 0.5004 0.2013 0.3801 0.0455 1.0000 Uiso R . . . . .
H42 H 0.5573 0.1619 0.3042 0.0455 1.0000 Uiso R . . . . .
H51 H 0.7926 0.2193 0.4286 0.0429 1.0000 Uiso R . . . . .
H52 H 0.8407 0.2063 0.3450 0.0429 1.0000 Uiso R . . . . .
H61 H 0.8995 0.3570 0.3582 0.0367 1.0000 Uiso R . . . . .
H101 H 0.1197 0.4949 0.2940 0.0386 1.0000 Uiso R . . . . .
H111 H 0.2298 0.6398 0.2734 0.0498 1.0000 Uiso R . . . . .
H121 H 0.5236 0.6632 0.2592 0.0491 1.0000 Uiso R . . . . .
H181 H 0.8249 0.5812 0.5097 0.0658 1.0000 Uiso R . . . . .
H182 H 0.7629 0.4944 0.5497 0.0659 1.0000 Uiso R . . . . .
H183 H 0.6275 0.5434 0.4832 0.0653 1.0000 Uiso R . . . . .
H211 H 0.5010 0.2060 0.0543 0.0579 1.0000 Uiso R . . . . .
H212 H 0.6341 0.1693 0.1271 0.0580 1.0000 Uiso R . . . . .
H213 H 0.4410 0.2018 0.1335 0.0579 1.0000 Uiso R . . . . .
H222 H 0.3855 0.4043 0.0451 0.0596 1.0000 Uiso R . . . . .
H221 H 0.4756 0.4725 0.1106 0.0601 1.0000 Uiso R . . . . .
H223 H 0.3431 0.3990 0.1299 0.0599 1.0000 Uiso R . . . . .
H242 H 1.0609 0.3049 0.0704 0.0684 1.0000 Uiso R . . . . .
H241 H 1.0214 0.2995 0.1557 0.0676 1.0000 Uiso R . . . . .
H243 H 0.9287 0.2313 0.0930 0.0676 1.0000 Uiso R . . . . .
H252 H 0.9756 0.4682 0.0703 0.0630 1.0000 Uiso R . . . . .
H251 H 0.9185 0.4624 0.1523 0.0624 1.0000 Uiso R . . . . .
H253 H 0.7827 0.4982 0.0779 0.0626 1.0000 Uiso R . . . . .
H262 H 0.8296 0.3728 -0.0388 0.0669 1.0000 Uiso R . . . . .
H261 H 0.6314 0.3877 -0.0278 0.0666 1.0000 Uiso R . . . . .
H263 H 0.7131 0.2882 -0.0265 0.0666 1.0000 Uiso R . . . . .

loop_
_atom_site_aniso_label
_atom_site_aniso_U_11
_atom_site_aniso_U_22
_atom_site_aniso_U_33
_atom_site_aniso_U_23
_atom_site_aniso_U_13
_atom_site_aniso_U_12
O1 0.0225(13) 0.0495(16) 0.0467(16) -0.0002(13) 0.0154(11) -0.0038(11)
C2 0.0213(17) 0.039(2) 0.0258(17) 0.0001(15) 0.0067(13) 0.0011(14)
N3 0.0218(14) 0.0304(16) 0.0338(16) 0.0024(12) 0.0100(12) -0.0004(12)
C4 0.035(2) 0.038(2) 0.044(2) 0.0086(17) 0.0154(17) 0.0066(16)
C5 0.034(2) 0.042(2) 0.0336(19) 0.0033(16) 0.0107(15) 0.0129(16)
C6 0.0190(17) 0.047(2) 0.0287(18) 0.0024(16) 0.0072(14) 0.0042(15)
C7 0.0192(16) 0.0347(19) 0.0260(17) 0.0012(14) 0.0073(13) 0.0014(13)
C8 0.0246(17) 0.0326(19) 0.0234(16) 0.0017(14) 0.0072(13) 0.0034(14)
C9 0.0238(17) 0.037(2) 0.0229(16) 0.0031(14) 0.0067(13) 0.0039(14)
C10 0.0286(19) 0.045(2) 0.0334(19) 0.0006(16) 0.0099(15) 0.0110(16)
C11 0.046(2) 0.043(2) 0.038(2) 0.0049(17) 0.0144(17) 0.0132(18)
C12 0.054(2) 0.036(2) 0.036(2) 0.0002(16) 0.0181(18) 0.0027(18)
C13 0.0322(19) 0.036(2) 0.0300(18) -0.0016(15) 0.0130(15) -0.0022(15)
F14 0.0427(13) 0.0448(13) 0.0561(15) -0.0044(11) 0.0243(11) -0.0094(10)
C15 0.0204(17) 0.041(2) 0.0291(18) 0.0011(15) 0.0039(14) 0.0044(15)
O16 0.0359(14) 0.0500(16) 0.0374(14) 0.0010(12) 0.0198(12) 0.0014(12)
O17 0.0240(13) 0.0540(17) 0.0348(14) -0.0098(12) 0.0115(10) -0.0027(11)
C18 0.038(2) 0.052(3) 0.046(2) -0.0152(19) 0.0189(18) -0.0046(18)
O19 0.0206(12) 0.0374(14) 0.0269(12) -0.0004(10) 0.0103(9) 0.0021(10)
Si20 0.0228(5) 0.0335(6) 0.0273(5) -0.0000(4) 0.0080(4) 0.0004(4)
C21 0.037(2) 0.041(2) 0.038(2) -0.0012(17) 0.0094(16) -0.0073(17)
C22 0.032(2) 0.055(3) 0.0322(19) -0.0011(18) 0.0051(15) 0.0108(18)
C23 0.0308(19) 0.038(2) 0.0303(18) 0.0004(15) 0.0119(15) -0.0025(15)
C24 0.029(2) 0.059(3) 0.053(2) 0.000(2) 0.0210(18) 0.0017(18)
C25 0.044(2) 0.043(2) 0.042(2) -0.0002(18) 0.0178(18) -0.0110(18)
C26 0.049(2) 0.055(3) 0.033(2) -0.0023(18) 0.0182(18) -0.006(2)

loop_
_atom_type_symbol
_atom_type_scat_dispersion_real
_atom_type_scat_dispersion_imag
_atom_type_scat_Cromer_Mann_a1
_atom_type_scat_Cromer_Mann_b1
_atom_type_scat_Cromer_Mann_a2
_atom_type_scat_Cromer_Mann_b2
_atom_type_scat_Cromer_Mann_a3
_atom_type_scat_Cromer_Mann_b3
_atom_type_scat_Cromer_Mann_a4
_atom_type_scat_Cromer_Mann_b4
_atom_type_scat_Cromer_Mann_c
_atom_type_scat_source
C 0.0028 0.0015 2.3100 20.8439 1.0200 10.2075 1.5886 0.5687 0.8650 51.6512 0.2156 'International Tables Vol C 4.2.6.8 and 6.1.1.4'
H 0.0000 0.0000 0.4930 10.5109 0.3229 26.1257 0.1402 3.1424 0.0408 57.7998 0.0030 'International Tables Vol C 4.2.6.8 and 6.1.1.4'
F 0.0164 0.0097 3.5392 10.2825 2.6412 4.2944 1.5170 0.2615 1.0243 26.1476 0.2776 'International Tables Vol C 4.2.6.8 and 6.1.1.4'
N 0.0056 0.0031 12.2126 0.0057 3.1322 9.8933 2.0125 28.9975 1.1663 0.5826 -11.5290 'International Tables Vol C 4.2.6.8 and 6.1.1.4'
O 0.0101 0.0057 3.0485 13.2771 2.2868 5.7011 1.5463 0.3239 0.8670 32.9089 0.2508 'International Tables Vol C 4.2.6.8 and 6.1.1.4'
Si 0.0783 0.0668 6.2915 2.4386 3.0353 32.3337 1.9891 0.6785 1.5410 81.6937 1.1407 'International Tables Vol C 4.2.6.8 and 6.1.1.4'

loop_
_citation_id
_citation_doi
_citation_year
1 10.3390/antibiotics12010009 2023

loop_
_geom_angle_atom_site_label_1
_geom_angle_site_symmetry_1
_geom_angle_atom_site_label_2
_geom_angle_site_symmetry_2
_geom_angle_atom_site_label_3
_geom_angle_site_symmetry_3
_geom_angle
_geom_angle_publ_flag
O1 . C2 . N3 . 125.4(3) yes
O1 . C2 . C9 . 128.0(3) yes
N3 . C2 . C9 . 106.6(3) yes
C2 . N3 . C4 . 122.8(3) yes
C2 . N3 . C7 . 112.2(3) yes
C4 . N3 . C7 . 111.4(3) yes
N3 . C4 . C5 . 104.6(3) yes
N3 . C4 . H41 . 109.9 no
C5 . C4 . H41 . 111.1 no
N3 . C4 . H42 . 109.1 no
C5 . C4 . H42 . 112.3 no
H41 . C4 . H42 . 109.6 no
C4 . C5 . C6 . 106.2(3) yes
C4 . C5 . H51 . 110.3 no
C6 . C5 . H51 . 111.7 no
C4 . C5 . H52 . 109.5 no
C6 . C5 . H52 . 109.4 no
H51 . C5 . H52 . 109.6 no
C5 . C6 . C7 . 102.2(3) yes
C5 . C6 . C15 . 111.3(3) yes
C7 . C6 . C15 . 108.7(3) yes
C5 . C6 . H61 . 112.0 no
C7 . C6 . H61 . 112.0 no
C15 . C6 . H61 . 110.3 no
C6 . C7 . N3 . 102.5(3) yes
C6 . C7 . C8 . 116.9(3) yes
N3 . C7 . C8 . 102.0(3) yes
C6 . C7 . O19 . 107.9(3) yes
N3 . C7 . O19 . 113.3(3) yes
C8 . C7 . O19 . 113.7(3) yes
C7 . C8 . C9 . 110.2(3) yes
C7 . C8 . C13 . 130.9(3) yes
C9 . C8 . C13 . 118.9(3) yes
C2 . C9 . C8 . 108.1(3) yes
C2 . C9 . C10 . 129.8(3) yes
C8 . C9 . C10 . 122.1(3) yes
C9 . C10 . C11 . 117.2(3) yes
C9 . C10 . H101 . 121.6 no
C11 . C10 . H101 . 121.2 no
C10 . C11 . C12 . 121.4(4) yes
C10 . C11 . H111 . 118.9 no
C12 . C11 . H111 . 119.6 no
C11 . C12 . C13 . 119.5(4) yes
C11 . C12 . H121 . 121.1 no
C13 . C12 . H121 . 119.4 no
C8 . C13 . C12 . 120.9(3) yes
C8 . C13 . F14 . 119.7(3) yes
C12 . C13 . F14 . 119.5(3) yes
C6 . C15 . O16 . 124.1(3) yes
C6 . C15 . O17 . 112.0(3) yes
O16 . C15 . O17 . 123.9(3) yes
C15 . O17 . C18 . 115.2(3) yes
O17 . C18 . H181 . 110.1 no
O17 . C18 . H182 . 110.1 no
H181 . C18 . H182 . 108.7 no
O17 . C18 . H183 . 109.7 no
H181 . C18 . H183 . 109.3 no
H182 . C18 . H183 . 108.9 no
C7 . O19 . Si20 . 129.0(2) yes
O19 . Si20 . C21 . 109.79(15) yes
O19 . Si20 . C22 . 112.11(15) yes
C21 . Si20 . C22 . 108.68(19) yes
O19 . Si20 . C23 . 104.20(14) yes
C21 . Si20 . C23 . 111.90(17) yes
C22 . Si20 . C23 . 110.15(18) yes
Si20 . C21 . H211 . 109.7 no
Si20 . C21 . H212 . 111.4 no
H211 . C21 . H212 . 108.3 no
Si20 . C21 . H213 . 110.8 no
H211 . C21 . H213 . 107.8 no
H212 . C21 . H213 . 108.7 no
Si20 . C22 . H222 . 109.4 no
Si20 . C22 . H221 . 109.9 no
H222 . C22 . H221 . 108.9 no
Si20 . C22 . H223 . 110.0 no
H222 . C22 . H223 . 109.9 no
H221 . C22 . H223 . 108.7 no
Si20 . C23 . C24 . 110.3(3) yes
Si20 . C23 . C25 . 110.0(3) yes
C24 . C23 . C25 . 109.0(3) yes
Si20 . C23 . C26 . 109.0(2) yes
C24 . C23 . C26 . 109.2(3) yes
C25 . C23 . C26 . 109.4(3) yes
C23 . C24 . H242 . 109.9 no
C23 . C24 . H241 . 110.6 no
H242 . C24 . H241 . 109.1 no
C23 . C24 . H243 . 110.4 no
H242 . C24 . H243 . 109.8 no
H241 . C24 . H243 . 107.1 no
C23 . C25 . H252 . 109.1 no
C23 . C25 . H251 . 110.4 no
H252 . C25 . H251 . 109.0 no
C23 . C25 . H253 . 110.3 no
H252 . C25 . H253 . 108.1 no
H251 . C25 . H253 . 109.8 no
C23 . C26 . H262 . 109.0 no
C23 . C26 . H261 . 111.2 no
H262 . C26 . H261 . 108.1 no
C23 . C26 . H263 . 110.8 no
H262 . C26 . H263 . 108.2 no
H261 . C26 . H263 . 109.5 no

loop_
_geom_bond_atom_site_label_1
_geom_bond_site_symmetry_1
_geom_bond_atom_site_label_2
_geom_bond_site_symmetry_2
_geom_bond_distance
_geom_bond_publ_flag
O1 . C2 . 1.215(4) yes
C2 . N3 . 1.380(4) yes
C2 . C9 . 1.484(5) yes
N3 . C4 . 1.459(5) yes
N3 . C7 . 1.464(4) yes
C4 . C5 . 1.526(5) yes
C4 . H41 . 0.967 no
C4 . H42 . 0.967 no
C5 . C6 . 1.530(5) yes
C5 . H51 . 0.973 no
C5 . H52 . 0.962 no
C6 . C7 . 1.546(5) yes
C6 . C15 . 1.505(5) yes
C6 . H61 . 0.969 no
C7 . C8 . 1.509(5) yes
C7 . O19 . 1.400(4) yes
C8 . C9 . 1.379(5) yes
C8 . C13 . 1.372(5) yes
C9 . C10 . 1.378(5) yes
C10 . C11 . 1.390(6) yes
C10 . H101 . 0.987 no
C11 . C12 . 1.378(6) yes
C11 . H111 . 0.925 no
C12 . C13 . 1.364(5) yes
C12 . H121 . 0.928 no
C13 . F14 . 1.346(4) yes
C15 . O16 . 1.203(4) yes
C15 . O17 . 1.336(5) yes
O17 . C18 . 1.442(4) yes
C18 . H181 . 0.975 no
C18 . H182 . 0.962 no
C18 . H183 . 0.961 no
O19 . Si20 . 1.669(2) yes
Si20 . C21 . 1.855(4) yes
Si20 . C22 . 1.858(4) yes
Si20 . C23 . 1.878(3) yes
C21 . H211 . 0.947 no
C21 . H212 . 0.970 no
C21 . H213 . 0.956 no
C22 . H222 . 0.969 no
C22 . H221 . 0.965 no
C22 . H223 . 0.954 no
C23 . C24 . 1.540(5) yes
C23 . C25 . 1.525(5) yes
C23 . C26 . 1.531(5) yes
C24 . H242 . 0.969 no
C24 . H241 . 0.964 no
C24 . H243 . 0.961 no
C25 . H252 . 0.965 no
C25 . H251 . 0.970 no
C25 . H253 . 0.961 no
C26 . H262 . 0.960 no
C26 . H261 . 0.975 no
C26 . H263 . 0.975 no

loop_
_geom_hbond_atom_site_label_D
_geom_hbond_site_symmetry_D
_geom_hbond_atom_site_label_H
_geom_hbond_site_symmetry_H
_geom_hbond_atom_site_label_A
_geom_hbond_site_symmetry_A
_geom_hbond_angle_DHA
_geom_hbond_distance_DH
_geom_hbond_distance_HA
_geom_hbond_distance_DA
_geom_hbond_publ_flag
C18 . H183 . O16 2_666 138 0.96 2.58 3.359(5) yes
